data_7123828
loop_
_publ_author_name
'Hailmann, Michael'
'Hupp, Benjamin'
'Himmelspach, Alexander'
'Keppner, Fabian'
'Hennig, Philipp T.'
'Bertermann, R\"udiger'
'Steffen, Andreas'
'Finze, Maik'

_publ_section_title
;
 Carba-closo-dodecaboranylethynyl ligands facilitating luminescent
 reversed charge-transfer excited states in gold/silver complexes
;
_journal_name_full 'Chemical Communications'
_journal_paper_doi 10.1039/C9CC05060D
_journal_year 2019
_chemical_formula_moiety 'C39 H41 Au2 B11 P2, C4 H10 O'
_chemical_formula_sum 'C43 H51 Au2 B11 O P2'
_chemical_formula_weight 1158.62
_space_group_crystal_system triclinic
_space_group_IT_number 2
_space_group_name_Hall '-P 1'
_space_group_name_H-M_alt 'P -1'
_symmetry_space_group_name_Hall '-P 1'
_symmetry_space_group_name_H-M 'P -1'
_atom_sites_solution_hydrogens geom
_audit_creation_method SHELXL-2014/7
_audit_update_record
;
2018-07-16 deposited with the CCDC.    2019-07-10 downloaded from the CCDC.
;
_cell_angle_alpha 83.949(3)
_cell_angle_beta 85.674(3)
_cell_angle_gamma 73.294(3)
_cell_formula_units_Z 2
_cell_length_a 12.4449(4)
_cell_length_b 14.1794(5)
_cell_length_c 14.3583(5)
_cell_measurement_reflns_used 9614
_cell_measurement_temperature 273(2)
_cell_measurement_theta_max 29.0397
_cell_measurement_theta_min 2.9136
_cell_volume 2410.51(15)
_computing_cell_refinement
;
CrysAlisPro, Oxford Diffraction Ltd.,
Version 1.171.33.52 (release 06-11-2009 CrysAlis171 .NET)
;
_computing_data_collection
;
CrysAlisPro, Oxford Diffraction Ltd.,
Version 1.171.33.52 (release 06-11-2009 CrysAlis171 .NET)
;
_computing_data_reduction
;
CrysAlisPro, Oxford Diffraction Ltd.,
Version 1.171.33.52 (release 06-11-2009 CrysAlis171 .NET)
;
_computing_molecular_graphics 'Diamond4 (Crystal Impact GbR, 2016)'
_computing_publication_material 'SHELXL-2014/7 (Sheldrick, 2014)'
_computing_structure_refinement 'SHELXL-2014/7 (Sheldrick, 2014)'
_computing_structure_solution 'SHELXS-97 (Sheldrick, 2008)'
_diffrn_ambient_temperature 273(2)
_diffrn_detector_area_resol_mean 16.2711
_diffrn_measured_fraction_theta_full 0.999
_diffrn_measured_fraction_theta_max 0.999
_diffrn_measurement_device_type 'Xcalibur, Eos'
_diffrn_radiation_monochromator graphite
_diffrn_radiation_source 'Enhance (Mo) X-ray Source'
_diffrn_radiation_type MoK\a
_diffrn_radiation_wavelength 0.71073
_diffrn_reflns_av_R_equivalents 0.0351
_diffrn_reflns_av_unetI/netI 0.0717
_diffrn_reflns_Laue_measured_fraction_full 0.999
_diffrn_reflns_Laue_measured_fraction_max 0.999
_diffrn_reflns_limit_h_max 15
_diffrn_reflns_limit_h_min -15
_diffrn_reflns_limit_k_max 15
_diffrn_reflns_limit_k_min -17
_diffrn_reflns_limit_l_max 13
_diffrn_reflns_limit_l_min -17
_diffrn_reflns_number 16920
_diffrn_reflns_point_group_measured_fraction_full 0.999
_diffrn_reflns_point_group_measured_fraction_max 0.999
_diffrn_reflns_theta_full 25.242
_diffrn_reflns_theta_max 25.999
_diffrn_reflns_theta_min 2.922
_exptl_absorpt_coefficient_mu 6.177
_exptl_absorpt_correction_T_max 1.00000
_exptl_absorpt_correction_T_min 0.29417
_exptl_absorpt_correction_type multi-scan
_exptl_absorpt_process_details
;
CrysAlisPro, Oxford Diffraction Ltd.,
Version 1.171.33.52 (release 06-11-2009 CrysAlis171 .NET)
(compiled Nov  6 2009,16:24:50)
Empirical absorption correction using spherical harmonics,
 implemented in SCALE3 ABSPACK scaling algorithm.
;
_exptl_crystal_colour colorless
_exptl_crystal_density_diffrn 1.596
_exptl_crystal_description block
_exptl_crystal_F_000 1120
_exptl_crystal_size_max 0.12
_exptl_crystal_size_mid 0.12
_exptl_crystal_size_min 0.09
_refine_diff_density_max 3.380
_refine_diff_density_min -1.627
_refine_diff_density_rms 0.233
_refine_ls_extinction_method none
_refine_ls_goodness_of_fit_ref 1.019
_refine_ls_hydrogen_treatment constr
_refine_ls_matrix_type full
_refine_ls_number_parameters 534
_refine_ls_number_reflns 9476
_refine_ls_number_restraints 36
_refine_ls_restrained_S_all 1.020
_refine_ls_R_factor_all 0.0801
_refine_ls_R_factor_gt 0.0481
_refine_ls_shift/su_max 0.001
_refine_ls_shift/su_mean 0.000
_refine_ls_structure_factor_coef Fsqd
_refine_ls_weighting_details 'w=1/[\s^2^(Fo^2^)+(0.0858P)^2^] where P=(Fo^2^+2Fc^2^)/3'
_refine_ls_weighting_scheme calc
_refine_ls_wR_factor_gt 0.1313
_refine_ls_wR_factor_ref 0.1402
_reflns_Friedel_coverage 0.000
_reflns_number_gt 6530
_reflns_number_total 9476
_reflns_threshold_expression 'I > 2\s(I)'
_cod_data_source_file c9cc05060d2.cif
_cod_data_source_block '[12-(Ph3PAu)2CC-closo-1-CB11H11]Et2O'
_cod_database_code 7123828
_shelx_shelxl_version_number 2014/7
_shelx_space_group_comment
;
The symmetry employed for this shelxl refinement is uniquely defined
by the following loop, which should always be used as a source of
symmetry information in preference to the above space-group names.
They are only intended as comments.
;

loop_
_space_group_symop_operation_xyz
'x, y, z'
'-x, -y, -z'

loop_
_atom_site_label
_atom_site_type_symbol
_atom_site_fract_x
_atom_site_fract_y
_atom_site_fract_z
_atom_site_U_iso_or_equiv
_atom_site_adp_type
_atom_site_occupancy
_atom_site_site_symmetry_order
_atom_site_calc_flag
_atom_site_refinement_flags_posn
_atom_site_refinement_flags_adp
C1 C -0.4421(9) 0.8767(8) 0.0821(8) 0.036(3) Uani 1 1 d . .
H1A H -0.5010 0.8905 0.0255 0.044 Uiso 1 1 calc R U
B2 B -0.3511(9) 0.9469(9) 0.0764(8) 0.030(3) Uani 1 1 d . .
H2A H -0.3449 1.0043 0.0201 0.036 Uiso 1 1 calc R U
B3 B -0.3034(10) 0.8214(9) 0.0573(8) 0.030(3) Uani 1 1 d . .
H3A H -0.2666 0.7985 -0.0117 0.036 Uiso 1 1 calc R U
B4 B -0.3870(10) 0.7568(9) 0.1260(8) 0.031(3) Uani 1 1 d . .
H4A H -0.4039 0.6917 0.1016 0.037 Uiso 1 1 calc R U
B5 B -0.4906(9) 0.8447(10) 0.1903(9) 0.032(3) Uani 1 1 d . .
H5A H -0.5749 0.8357 0.2080 0.039 Uiso 1 1 calc R U
B6 B -0.4684(10) 0.9621(10) 0.1583(9) 0.038(3) Uani 1 1 d . .
H6A H -0.5387 1.0302 0.1545 0.046 Uiso 1 1 calc R U
B7 B -0.2331(9) 0.8700(10) 0.1334(8) 0.030(3) Uani 1 1 d . .
H7A H -0.1481 0.8775 0.1161 0.036 Uiso 1 1 calc R U
B8 B -0.2569(9) 0.7530(9) 0.1615(7) 0.023(2) Uani 1 1 d . .
H8A H -0.1876 0.6843 0.1615 0.027 Uiso 1 1 calc R U
B9 B -0.3723(9) 0.7666(9) 0.2462(8) 0.027(3) Uani 1 1 d . .
H9A H -0.3783 0.7078 0.3010 0.032 Uiso 1 1 calc R U
B10 B -0.4239(9) 0.8976(10) 0.2673(8) 0.030(3) Uani 1 1 d . .
H10A H -0.4634 0.9235 0.3347 0.035 Uiso 1 1 calc R U
B11 B -0.3342(9) 0.9593(9) 0.1958(8) 0.028(3) Uani 1 1 d . .
H11A H -0.3156 1.0247 0.2180 0.034 Uiso 1 1 calc R U
B12 B -0.2764(8) 0.8383(9) 0.2501(7) 0.022(2) Uani 1 1 d . .
C2 C -0.1952(7) 0.8202(7) 0.3294(6) 0.020(2) Uani 1 1 d . .
C3 C -0.1347(7) 0.8142(8) 0.3961(6) 0.025(2) Uani 1 1 d . .
Au1 Au -0.03009(3) 0.81058(3) 0.49713(2) 0.02408(12) Uani 1 1 d . .
P1 P 0.08641(18) 0.8186(2) 0.60793(16) 0.0200(5) Uani 1 1 d . .
C4 C 0.1936(7) 0.8755(7) 0.5623(6) 0.022(2) Uani 1 1 d . .
C5 C 0.1834(9) 0.9300(8) 0.4758(7) 0.036(3) Uani 1 1 d . .
H5 H 0.1199 0.9381 0.4422 0.043 Uiso 1 1 calc R U
C6 C 0.2650(10) 0.9722(10) 0.4390(8) 0.048(3) Uani 1 1 d . .
H6 H 0.2571 1.0078 0.3804 0.057 Uiso 1 1 calc R U
C7 C 0.3558(10) 0.9623(10) 0.4869(9) 0.051(4) Uani 1 1 d . .
H7 H 0.4102 0.9918 0.4608 0.061 Uiso 1 1 calc R U
C8 C 0.3718(9) 0.9104(10) 0.5731(8) 0.047(3) Uani 1 1 d . .
H8 H 0.4348 0.9055 0.6064 0.057 Uiso 1 1 calc R U
C9 C 0.2905(8) 0.8656(10) 0.6087(7) 0.040(3) Uani 1 1 d . .
H9 H 0.3012 0.8274 0.6658 0.048 Uiso 1 1 calc R U
C10 C 0.1595(7) 0.7010(8) 0.6695(7) 0.026(2) Uani 1 1 d . .
C11 C 0.1851(8) 0.6148(9) 0.6295(9) 0.040(3) Uani 1 1 d . .
H11 H 0.1646 0.6162 0.5682 0.048 Uiso 1 1 calc R U
C12 C 0.2386(10) 0.5268(10) 0.6733(9) 0.048(3) Uani 1 1 d . .
H12 H 0.2506 0.4693 0.6435 0.057 Uiso 1 1 calc R U
C13 C 0.2744(12) 0.5223(10) 0.7593(9) 0.056(4) Uani 1 1 d . .
H13 H 0.3131 0.4616 0.7886 0.067 Uiso 1 1 calc R U
C14 C 0.2541(11) 0.6083(10) 0.8058(9) 0.055(4) Uani 1 1 d . .
H14 H 0.2795 0.6057 0.8656 0.066 Uiso 1 1 calc R U
C15 C 0.1951(10) 0.6976(9) 0.7602(8) 0.043(3) Uani 1 1 d . .
H15 H 0.1791 0.7554 0.7902 0.052 Uiso 1 1 calc R U
C16 C 0.0080(7) 0.8917(7) 0.7001(6) 0.0178(19) Uani 1 1 d . U
C17 C -0.0827(9) 0.8647(10) 0.7426(8) 0.047(3) Uani 1 1 d . .
H17 H -0.0979 0.8078 0.7274 0.056 Uiso 1 1 calc R U
C18 C -0.1522(9) 0.9226(10) 0.8085(8) 0.047(3) Uani 1 1 d . .
H18 H -0.2157 0.9059 0.8346 0.056 Uiso 1 1 calc R U
C19 C -0.1276(8) 1.0041(8) 0.8353(7) 0.034(3) Uani 1 1 d . .
H19 H -0.1729 1.0411 0.8807 0.040 Uiso 1 1 calc R U
C20 C -0.0351(9) 1.0310(8) 0.7944(7) 0.034(3) Uani 1 1 d . .
H20 H -0.0184 1.0863 0.8117 0.041 Uiso 1 1 calc R U
C21 C 0.0341(7) 0.9730(8) 0.7257(7) 0.028(2) Uani 1 1 d . .
H21 H 0.0968 0.9901 0.6982 0.034 Uiso 1 1 calc R U
Au2 Au -0.01276(3) 0.73129(3) 0.29278(2) 0.01998(12) Uani 1 1 d . .
P2 P 0.14071(18) 0.64953(19) 0.21174(16) 0.0202(5) Uani 1 1 d . .
C22 C 0.1279(7) 0.5392(7) 0.1663(6) 0.023(2) Uani 1 1 d . .
C23 C 0.1819(13) 0.5054(10) 0.0859(8) 0.060(4) Uani 1 1 d . .
H23 H 0.2299 0.5387 0.0540 0.072 Uiso 1 1 calc R U
C24 C 0.1691(14) 0.4275(11) 0.0512(9) 0.069(4) Uani 1 1 d . .
H24 H 0.2104 0.4055 -0.0029 0.083 Uiso 1 1 calc R U
C25 C 0.0958(11) 0.3779(12) 0.0935(12) 0.069(5) Uani 1 1 d . .
H25 H 0.0921 0.3194 0.0718 0.083 Uiso 1 1 calc R U
C26 C 0.0329(13) 0.4139(13) 0.1633(11) 0.076(5) Uani 1 1 d . .
H26 H -0.0227 0.3854 0.1884 0.091 Uiso 1 1 calc R U
C27 C 0.0470(11) 0.4957(11) 0.2021(9) 0.056(3) Uani 1 1 d . U
H27 H 0.0008 0.5209 0.2529 0.068 Uiso 1 1 calc R U
C28 C 0.2641(7) 0.6168(8) 0.2824(6) 0.024(2) Uani 1 1 d . .
C29 C 0.3417(9) 0.5285(9) 0.2820(8) 0.040(3) Uani 1 1 d . .
H29 H 0.3331 0.4798 0.2470 0.048 Uiso 1 1 calc R U
C30 C 0.4376(10) 0.5114(11) 0.3364(9) 0.054(4) Uani 1 1 d . .
H30 H 0.4926 0.4510 0.3364 0.065 Uiso 1 1 calc R U
C31 C 0.4496(9) 0.5800(11) 0.3871(8) 0.048(4) Uani 1 1 d . .
H31 H 0.5135 0.5674 0.4213 0.058 Uiso 1 1 calc R U
C32 C 0.3693(9) 0.6701(10) 0.3902(8) 0.048(3) Uani 1 1 d . .
H32 H 0.3776 0.7183 0.4259 0.058 Uiso 1 1 calc R U
C33 C 0.2765(8) 0.6854(9) 0.3382(8) 0.039(3) Uani 1 1 d . .
H33 H 0.2199 0.7446 0.3411 0.047 Uiso 1 1 calc R U
C34 C 0.1761(7) 0.7240(7) 0.1087(7) 0.024(2) Uani 1 1 d . .
C35 C 0.0879(8) 0.7704(8) 0.0513(6) 0.027(2) Uani 1 1 d . .
H35 H 0.0166 0.7626 0.0655 0.033 Uiso 1 1 calc R U
C36 C 0.1092(10) 0.8299(8) -0.0294(7) 0.037(3) Uani 1 1 d . .
H36 H 0.0520 0.8617 -0.0696 0.044 Uiso 1 1 calc R U
C37 C 0.2166(10) 0.8402(9) -0.0481(7) 0.042(3) Uani 1 1 d . .
H37 H 0.2312 0.8802 -0.1003 0.050 Uiso 1 1 calc R U
C38 C 0.2987(10) 0.7931(9) 0.0087(7) 0.038(3) Uani 1 1 d . .
H38 H 0.3706 0.7994 -0.0057 0.046 Uiso 1 1 calc R U
C39 C 0.2800(8) 0.7352(8) 0.0886(7) 0.030(2) Uani 1 1 d . .
H39 H 0.3383 0.7042 0.1280 0.035 Uiso 1 1 calc R U
O1 O 0.3976(10) 0.2696(10) 0.3222(8) 0.096(4) Uani 1 1 d . .
C40 C 0.3753(14) 0.2409(14) 0.2350(12) 0.085(5) Uani 1 1 d . U
H40A H 0.3003 0.2776 0.2165 0.102 Uiso 1 1 calc R U
H40B H 0.3812 0.1708 0.2400 0.102 Uiso 1 1 calc R U
C41 C 0.4580(15) 0.2629(15) 0.1682(12) 0.101(6) Uani 1 1 d . U
H41A H 0.4668 0.2231 0.1165 0.151 Uiso 1 1 calc R U
H41B H 0.5284 0.2488 0.1975 0.151 Uiso 1 1 calc R U
H41C H 0.4343 0.3315 0.1457 0.151 Uiso 1 1 calc R U
C42 C 0.3084(17) 0.2723(17) 0.4035(14) 0.113(7) Uani 1 1 d . U
H42A H 0.2365 0.3165 0.3851 0.136 Uiso 1 1 calc R U
H42B H 0.2994 0.2068 0.4200 0.136 Uiso 1 1 calc R U
C43 C 0.3489(18) 0.3086(18) 0.4861(14) 0.119(7) Uani 1 1 d . U
H43A H 0.4258 0.2725 0.4957 0.178 Uiso 1 1 calc R U
H43B H 0.3035 0.2987 0.5413 0.178 Uiso 1 1 calc R U
H43C H 0.3429 0.3778 0.4736 0.178 Uiso 1 1 calc R U

loop_
_atom_site_aniso_label
_atom_site_aniso_U_11
_atom_site_aniso_U_22
_atom_site_aniso_U_33
_atom_site_aniso_U_23
_atom_site_aniso_U_13
_atom_site_aniso_U_12
C1 0.040(6) 0.031(7) 0.040(7) 0.008(5) -0.021(5) -0.013(5)
B2 0.035(6) 0.025(7) 0.033(7) -0.002(5) -0.009(5) -0.011(5)
B3 0.036(6) 0.028(7) 0.026(6) -0.006(5) -0.002(5) -0.007(5)
B4 0.043(7) 0.024(7) 0.032(7) -0.001(5) -0.017(5) -0.017(6)
B5 0.021(5) 0.042(8) 0.041(7) -0.005(6) -0.005(5) -0.019(5)
B6 0.031(6) 0.033(8) 0.051(8) -0.006(6) -0.016(5) -0.005(6)
B7 0.027(6) 0.038(8) 0.024(6) 0.001(5) -0.005(4) -0.009(5)
B8 0.024(5) 0.021(7) 0.024(6) -0.007(5) -0.002(4) -0.003(5)
B9 0.026(6) 0.024(7) 0.031(6) 0.001(5) -0.004(4) -0.009(5)
B10 0.019(5) 0.039(8) 0.032(7) -0.006(5) 0.003(4) -0.010(5)
B11 0.020(5) 0.025(7) 0.040(7) 0.003(5) -0.005(4) -0.009(5)
B12 0.015(5) 0.028(7) 0.024(6) 0.001(5) -0.001(4) -0.008(4)
C2 0.013(4) 0.025(6) 0.022(5) -0.009(4) 0.003(3) -0.002(4)
C3 0.016(4) 0.028(6) 0.024(5) -0.008(4) 0.003(4) 0.003(4)
Au1 0.01878(19) 0.0381(3) 0.0173(2) -0.00912(17) -0.00189(13) -0.00846(17)
P1 0.0203(11) 0.0275(15) 0.0142(12) -0.0051(10) -0.0014(8) -0.0085(10)
C4 0.021(4) 0.026(6) 0.018(5) -0.005(4) 0.002(3) -0.005(4)
C5 0.045(6) 0.032(7) 0.028(6) 0.003(5) 0.001(4) -0.009(5)
C6 0.058(8) 0.059(10) 0.027(6) 0.005(6) 0.007(5) -0.024(7)
C7 0.049(7) 0.060(10) 0.048(8) -0.021(7) 0.033(6) -0.028(7)
C8 0.031(6) 0.074(10) 0.046(7) -0.010(7) 0.000(5) -0.030(6)
C9 0.034(6) 0.064(9) 0.029(6) 0.004(5) -0.004(4) -0.028(6)
C10 0.024(5) 0.034(7) 0.027(5) -0.005(4) 0.001(4) -0.018(4)
C11 0.028(5) 0.029(7) 0.062(8) -0.008(6) -0.001(5) -0.004(5)
C12 0.046(7) 0.037(8) 0.059(9) -0.021(6) 0.002(6) -0.005(6)
C13 0.080(10) 0.029(8) 0.055(9) 0.000(6) 0.005(7) -0.013(7)
C14 0.084(10) 0.041(9) 0.037(7) 0.001(6) -0.013(6) -0.009(7)
C15 0.065(8) 0.033(8) 0.029(6) 0.005(5) -0.002(5) -0.011(6)
C16 0.029(4) 0.013(4) 0.009(3) -0.003(3) -0.002(3) -0.001(3)
C17 0.040(6) 0.063(10) 0.048(7) -0.037(7) -0.002(5) -0.019(6)
C18 0.031(6) 0.068(10) 0.049(7) -0.029(7) 0.027(5) -0.025(6)
C19 0.030(5) 0.034(7) 0.031(6) -0.008(5) 0.007(4) 0.002(5)
C20 0.060(7) 0.019(6) 0.024(6) -0.008(4) -0.001(5) -0.012(5)
C21 0.018(4) 0.034(7) 0.025(5) 0.003(4) 0.003(4) 0.002(4)
Au2 0.01694(18) 0.0244(2) 0.0183(2) -0.00288(15) 0.00000(12) -0.00531(15)
P2 0.0179(11) 0.0218(15) 0.0212(13) -0.0025(10) 0.0003(9) -0.0062(10)
C22 0.016(4) 0.026(6) 0.026(5) -0.001(4) 0.004(3) -0.005(4)
C23 0.125(12) 0.035(8) 0.029(7) -0.016(6) 0.025(7) -0.041(8)
C24 0.120(13) 0.046(10) 0.044(8) -0.017(7) 0.018(8) -0.030(9)
C25 0.046(8) 0.058(11) 0.112(13) -0.040(10) 0.001(8) -0.019(7)
C26 0.088(11) 0.072(13) 0.088(12) -0.023(9) 0.023(9) -0.057(10)
C27 0.061(5) 0.052(5) 0.060(5) -0.008(4) 0.009(4) -0.023(4)
C28 0.017(4) 0.036(7) 0.018(5) -0.002(4) 0.001(3) -0.006(4)
C29 0.037(6) 0.039(8) 0.043(7) -0.008(5) -0.002(5) -0.009(5)
C30 0.042(7) 0.051(9) 0.061(9) 0.000(7) -0.025(6) 0.004(6)
C31 0.027(6) 0.085(11) 0.036(7) 0.015(7) -0.015(5) -0.024(7)
C32 0.035(6) 0.061(10) 0.052(8) -0.013(7) -0.009(5) -0.016(6)
C33 0.031(6) 0.042(8) 0.042(7) -0.014(5) -0.008(5) -0.002(5)
C34 0.020(5) 0.014(5) 0.039(6) -0.007(4) -0.002(4) -0.004(4)
C35 0.043(6) 0.035(7) 0.008(5) -0.003(4) -0.003(4) -0.016(5)
C36 0.061(7) 0.031(7) 0.018(5) -0.006(5) -0.008(5) -0.008(6)
C37 0.072(8) 0.038(8) 0.019(6) -0.003(5) 0.007(5) -0.024(6)
C38 0.050(7) 0.044(8) 0.028(6) -0.003(5) 0.008(5) -0.029(6)
C39 0.031(5) 0.035(7) 0.028(6) -0.006(5) 0.002(4) -0.017(5)
O1 0.109(9) 0.112(12) 0.070(8) 0.000(7) -0.019(6) -0.034(8)
C40 0.089(6) 0.085(7) 0.083(6) -0.016(5) -0.014(4) -0.021(5)
C41 0.091(9) 0.107(10) 0.093(9) -0.030(8) 0.032(7) -0.012(7)
C42 0.116(8) 0.114(8) 0.112(8) -0.006(5) -0.003(5) -0.038(5)
C43 0.130(10) 0.129(11) 0.105(10) -0.013(8) 0.001(8) -0.051(8)

loop_
_atom_type_symbol
_atom_type_description
_atom_type_scat_dispersion_real
_atom_type_scat_dispersion_imag
_atom_type_scat_source
C C 0.0033 0.0016 'International Tables Vol C Tables 4.2.6.8 and 6.1.1.4'
H H 0.0000 0.0000 'International Tables Vol C Tables 4.2.6.8 and 6.1.1.4'
B B 0.0013 0.0007 'International Tables Vol C Tables 4.2.6.8 and 6.1.1.4'
O O 0.0106 0.0060 'International Tables Vol C Tables 4.2.6.8 and 6.1.1.4'
Au Au -2.0133 8.8022 'International Tables Vol C Tables 4.2.6.8 and 6.1.1.4'
P P 0.1023 0.0942 'International Tables Vol C Tables 4.2.6.8 and 6.1.1.4'

loop_
_geom_angle_atom_site_label_1
_geom_angle_atom_site_label_2
_geom_angle_atom_site_label_3
_geom_angle
B6 C1 B5 63.9(8)
B6 C1 B2 63.9(7)
B5 C1 B2 116.5(8)
B6 C1 B3 115.3(8)
B5 C1 B3 115.1(8)
B2 C1 B3 61.8(7)
B6 C1 B4 116.5(9)
B5 C1 B4 63.6(7)
B2 C1 B4 114.2(8)
B3 C1 B4 62.0(7)
B6 C1 H1A 116.1
B5 C1 H1A 116.4
B2 C1 H1A 117.5
B3 C1 H1A 118.5
B4 C1 H1A 117.5
C1 B2 B3 59.2(7)
C1 B2 B7 104.2(9)
B3 B2 B7 60.1(7)
C1 B2 B11 103.7(8)
B3 B2 B11 108.5(9)
B7 B2 B11 60.2(6)
C1 B2 B6 57.0(7)
B3 B2 B6 107.5(9)
B7 B2 B6 107.6(8)
B11 B2 B6 60.1(6)
C1 B2 H2A 125.7
B3 B2 H2A 121.0
B7 B2 H2A 122.4
B11 B2 H2A 122.2
B6 B2 H2A 122.2
C1 B3 B8 103.8(8)
C1 B3 B2 59.0(7)
B8 B3 B2 109.3(8)
C1 B3 B7 104.1(8)
B8 B3 B7 60.9(7)
B2 B3 B7 60.2(7)
C1 B3 B4 59.1(7)
B8 B3 B4 58.9(6)
B2 B3 B4 109.4(8)
B7 B3 B4 108.0(8)
C1 B3 H3A 125.3
B8 B3 H3A 122.5
B2 B3 H3A 120.3
B7 B3 H3A 122.4
B4 B3 H3A 121.3
C1 B4 B8 104.4(8)
C1 B4 B3 58.9(7)
B8 B4 B3 59.9(6)
C1 B4 B9 103.6(8)
B8 B4 B9 61.7(6)
B3 B4 B9 109.1(8)
C1 B4 B5 57.6(7)
B8 B4 B5 108.2(8)
B3 B4 B5 107.5(9)
B9 B4 B5 59.1(6)
C1 B4 H4A 125.7
B8 B4 H4A 121.7
B3 B4 H4A 121.1
B9 B4 H4A 122.0
B5 B4 H4A 122.3
C1 B5 B9 105.1(8)
C1 B5 B6 57.4(7)
B9 B5 B6 109.2(8)
C1 B5 B10 104.6(8)
B9 B5 B10 62.5(7)
B6 B5 B10 59.9(7)
C1 B5 B4 58.8(7)
B9 B5 B4 59.9(7)
B6 B5 B4 107.2(8)
B10 B5 B4 109.7(8)
C1 B5 H5A 125.5
B9 B5 H5A 121.0
B6 B5 H5A 122.1
B10 B5 H5A 121.1
B4 B5 H5A 121.3
C1 B6 B10 105.8(9)
C1 B6 B5 58.7(7)
B10 B6 B5 60.1(7)
C1 B6 B2 59.1(7)
B10 B6 B2 109.5(8)
B5 B6 B2 108.4(9)
C1 B6 B11 105.0(9)
B10 B6 B11 61.2(6)
B5 B6 B11 108.3(9)
B2 B6 B11 59.8(6)
C1 B6 H6A 124.4
B10 B6 H6A 121.2
B5 B6 H6A 121.6
B2 B6 H6A 121.0
B11 B6 H6A 122.1
B3 B7 B2 59.8(7)
B3 B7 B8 59.0(7)
B2 B7 B8 107.5(8)
B3 B7 B12 108.1(8)
B2 B7 B12 108.1(8)
B8 B7 B12 61.2(6)
B3 B7 B11 108.5(8)
B2 B7 B11 60.4(7)
B8 B7 B11 109.3(8)
B12 B7 B11 60.2(6)
B3 B7 H7A 122.1
B2 B7 H7A 122.0
B8 B7 H7A 121.5
B12 B7 H7A 121.3
B11 B7 H7A 120.9
B4 B8 B3 61.3(7)
B4 B8 B7 109.3(8)
B3 B8 B7 60.1(7)
B4 B8 B9 60.7(6)
B3 B8 B9 109.4(8)
B7 B8 B9 108.2(8)
B4 B8 B12 108.1(8)
B3 B8 B12 107.6(8)
B7 B8 B12 59.5(6)
B9 B8 B12 59.5(6)
B4 B8 H8A 120.7
B3 B8 H8A 121.1
B7 B8 H8A 121.5
B9 B8 H8A 121.3
B12 B8 H8A 122.6
B5 B9 B4 61.0(7)
B5 B9 B12 106.4(8)
B4 B9 B12 106.5(8)
B5 B9 B8 106.5(8)
B4 B9 B8 57.6(6)
B12 B9 B8 60.6(6)
B5 B9 B10 59.2(6)
B4 B9 B10 107.9(8)
B12 B9 B10 59.6(6)
B8 B9 B10 107.8(8)
B5 B9 H9A 122.4
B4 B9 H9A 122.3
B12 B9 H9A 122.4
B8 B9 H9A 122.6
B10 B9 H9A 121.7
B6 B10 B5 60.1(7)
B6 B10 B12 105.9(8)
B5 B10 B12 105.2(8)
B6 B10 B11 59.8(6)
B5 B10 B11 107.2(8)
B12 B10 B11 59.1(6)
B6 B10 B9 106.1(9)
B5 B10 B9 58.3(7)
B12 B10 B9 58.9(6)
B11 B10 B9 106.3(8)
B6 B10 H10A 122.4
B5 B10 H10A 122.8
B12 B10 H10A 123.5
B11 B10 H10A 122.1
B9 B10 H10A 123.2
B7 B11 B2 59.4(6)
B7 B11 B12 59.9(6)
B2 B11 B12 107.1(9)
B7 B11 B6 106.9(9)
B2 B11 B6 60.1(7)
B12 B11 B6 106.2(8)
B7 B11 B10 108.4(9)
B2 B11 B10 108.0(8)
B12 B11 B10 60.2(6)
B6 B11 B10 59.1(6)
B7 B11 H11A 121.9
B2 B11 H11A 121.9
B12 B11 H11A 122.4
B6 B11 H11A 122.9
B10 B11 H11A 121.4
C2 B12 B7 120.3(7)
C2 B12 B11 120.9(9)
B7 B12 B11 59.9(7)
C2 B12 B9 121.9(8)
B7 B12 B9 108.3(8)
B11 B12 B9 109.8(7)
C2 B12 B10 121.9(8)
B7 B12 B10 108.8(8)
B11 B12 B10 60.8(6)
B9 B12 B10 61.6(6)
C2 B12 B8 121.6(8)
B7 B12 B8 59.3(6)
B11 B12 B8 107.6(8)
B9 B12 B8 59.9(6)
B10 B12 B8 108.8(7)
C3 C2 B12 174.0(10)
C3 C2 Au2 69.7(5)
B12 C2 Au2 115.2(6)
C2 C3 Au1 175.5(8)
C2 C3 Au2 78.5(6)
Au1 C3 Au2 99.5(3)
C3 Au1 P1 175.7(3)
C3 Au1 Au2 42.6(2)
P1 Au1 Au2 138.49(6)
C4 P1 C16 106.7(4)
C4 P1 C10 106.0(4)
C16 P1 C10 104.3(4)
C4 P1 Au1 112.8(3)
C16 P1 Au1 110.3(3)
C10 P1 Au1 116.0(3)
C5 C4 C9 116.7(9)
C5 C4 P1 120.3(7)
C9 C4 P1 123.0(8)
C6 C5 C4 121.2(10)
C6 C5 H5 119.4
C4 C5 H5 119.4
C7 C6 C5 120.0(11)
C7 C6 H6 120.0
C5 C6 H6 120.0
C6 C7 C8 122.4(10)
C6 C7 H7 118.8
C8 C7 H7 118.8
C7 C8 C9 117.2(10)
C7 C8 H8 121.4
C9 C8 H8 121.4
C8 C9 C4 122.4(10)
C8 C9 H9 118.8
C4 C9 H9 118.8
C11 C10 C15 117.2(11)
C11 C10 P1 122.3(8)
C15 C10 P1 120.5(8)
C12 C11 C10 123.6(12)
C12 C11 H11 118.2
C10 C11 H11 118.2
C13 C12 C11 120.0(13)
C13 C12 H12 120.0
C11 C12 H12 120.0
C12 C13 C14 120.5(13)
C12 C13 H13 119.8
C14 C13 H13 119.8
C15 C14 C13 118.2(12)
C15 C14 H14 120.9
C13 C14 H14 120.9
C14 C15 C10 120.4(12)
C14 C15 H15 119.8
C10 C15 H15 119.8
C17 C16 C21 120.1(8)
C17 C16 P1 117.2(7)
C21 C16 P1 122.6(7)
C16 C17 C18 120.2(11)
C16 C17 H17 119.9
C18 C17 H17 119.9
C19 C18 C17 120.6(10)
C19 C18 H18 119.7
C17 C18 H18 119.7
C18 C19 C20 119.8(9)
C18 C19 H19 120.1
C20 C19 H19 120.1
C19 C20 C21 119.4(10)
C19 C20 H20 120.3
C21 C20 H20 120.3
C16 C21 C20 119.8(9)
C16 C21 H21 120.1
C20 C21 H21 120.1
C3 Au2 P2 166.4(2)
C3 Au2 C2 31.8(3)
P2 Au2 C2 161.4(2)
C3 Au2 Au1 37.9(2)
P2 Au2 Au1 128.51(6)
C2 Au2 Au1 69.7(2)
C22 P2 C28 109.0(5)
C22 P2 C34 104.6(4)
C28 P2 C34 105.0(4)
C22 P2 Au2 114.1(3)
C28 P2 Au2 111.1(3)
C34 P2 Au2 112.6(3)
C23 C22 C27 115.4(11)
C23 C22 P2 122.6(8)
C27 C22 P2 120.9(8)
C24 C23 C22 122.5(12)
C24 C23 H23 118.7
C22 C23 H23 118.7
C23 C24 C25 121.2(13)
C23 C24 H24 119.4
C25 C24 H24 119.4
C26 C25 C24 118.6(14)
C26 C25 H25 120.7
C24 C25 H25 120.7
C25 C26 C27 120.6(13)
C25 C26 H26 119.7
C27 C26 H26 119.7
C22 C27 C26 120.9(12)
C22 C27 H27 119.6
C26 C27 H27 119.6
C29 C28 C33 119.5(9)
C29 C28 P2 122.5(8)
C33 C28 P2 118.0(8)
C28 C29 C30 118.3(11)
C28 C29 H29 120.8
C30 C29 H29 120.8
C31 C30 C29 121.0(12)
C31 C30 H30 119.5
C29 C30 H30 119.5
C30 C31 C32 121.4(10)
C30 C31 H31 119.3
C32 C31 H31 119.3
C33 C32 C31 117.2(12)
C33 C32 H32 121.4
C31 C32 H32 121.4
C28 C33 C32 122.5(11)
C28 C33 H33 118.7
C32 C33 H33 118.7
C39 C34 C35 121.2(9)
C39 C34 P2 123.5(8)
C35 C34 P2 115.3(7)
C34 C35 C36 118.3(9)
C34 C35 H35 120.9
C36 C35 H35 120.9
C37 C36 C35 119.2(10)
C37 C36 H36 120.4
C35 C36 H36 120.4
C38 C37 C36 120.1(10)
C38 C37 H37 119.9
C36 C37 H37 119.9
C37 C38 C39 121.9(10)
C37 C38 H38 119.1
C39 C38 H38 119.1
C34 C39 C38 119.3(10)
C34 C39 H39 120.4
C38 C39 H39 120.4
C40 O1 C42 117.5(14)
O1 C40 C41 106.1(15)
O1 C40 H40A 110.5
C41 C40 H40A 110.5
O1 C40 H40B 110.5
C41 C40 H40B 110.5
H40A C40 H40B 108.7
C40 C41 H41A 109.5
C40 C41 H41B 109.5
H41A C41 H41B 109.5
C40 C41 H41C 109.5
H41A C41 H41C 109.5
H41B C41 H41C 109.5
C43 C42 O1 107.4(16)
C43 C42 H42A 110.2
O1 C42 H42A 110.2
C43 C42 H42B 110.2
O1 C42 H42B 110.2
H42A C42 H42B 108.5
C42 C43 H43A 109.5
C42 C43 H43B 109.5
H43A C43 H43B 109.5
C42 C43 H43C 109.5
H43A C43 H43C 109.5
H43B C43 H43C 109.5

loop_
_geom_bond_atom_site_label_1
_geom_bond_atom_site_label_2
_geom_bond_distance
C1 B6 1.664(17)
C1 B5 1.689(16)
C1 B2 1.702(15)
C1 B3 1.706(16)
C1 B4 1.710(16)
C1 H1A 1.1000
B2 B3 1.750(18)
B2 B7 1.758(16)
B2 B11 1.777(17)
B2 B6 1.781(17)
B2 H2A 1.1000
B3 B8 1.736(16)
B3 B7 1.755(16)
B3 B4 1.760(17)
B3 H3A 1.1000
B4 B8 1.718(15)
B4 B9 1.773(16)
B4 B5 1.791(18)
B4 H4A 1.1000
B5 B9 1.758(16)
B5 B6 1.774(19)
B5 B10 1.774(16)
B5 H5A 1.1000
B6 B10 1.770(17)
B6 B11 1.783(15)
B6 H6A 1.1000
B7 B8 1.769(17)
B7 B12 1.772(15)
B7 B11 1.772(17)
B7 H7A 1.1000
B8 B9 1.790(15)
B8 B12 1.803(15)
B8 H8A 1.1000
B9 B12 1.784(15)
B9 B10 1.832(18)
B9 H9A 1.1000
B10 B12 1.797(15)
B10 B11 1.807(15)
B10 H10A 1.1000
B11 B12 1.777(16)
B11 H11A 1.1000
B12 C2 1.532(13)
C2 C3 1.243(12)
C2 Au2 2.309(8)
C3 Au1 2.009(9)
C3 Au2 2.210(9)
Au1 P1 2.264(2)
Au1 Au2 3.2219(5)
P1 C4 1.799(9)
P1 C16 1.814(8)
P1 C10 1.824(11)
C4 C5 1.386(13)
C4 C9 1.386(13)
C5 C6 1.368(15)
C5 H5 0.9300
C6 C7 1.332(17)
C6 H6 0.9300
C7 C8 1.369(17)
C7 H7 0.9300
C8 C9 1.383(14)
C8 H8 0.9300
C9 H9 0.9300
C10 C11 1.351(15)
C10 C15 1.398(14)
C11 C12 1.348(17)
C11 H11 0.9300
C12 C13 1.332(17)
C12 H12 0.9300
C13 C14 1.402(18)
C13 H13 0.9300
C14 C15 1.392(16)
C14 H14 0.9300
C15 H15 0.9300
C16 C17 1.374(14)
C16 C21 1.377(14)
C17 C18 1.396(14)
C17 H17 0.9300
C18 C19 1.376(16)
C18 H18 0.9300
C19 C20 1.384(14)
C19 H19 0.9300
C20 C21 1.423(14)
C20 H20 0.9300
C21 H21 0.9300
Au2 P2 2.241(2)
P2 C22 1.809(10)
P2 C28 1.824(9)
P2 C34 1.827(10)
C22 C23 1.352(14)
C22 C27 1.367(15)
C23 C24 1.313(18)
C23 H23 0.9300
C24 C25 1.375(19)
C24 H24 0.9300
C25 C26 1.280(19)
C25 H25 0.9300
C26 C27 1.399(19)
C26 H26 0.9300
C27 H27 0.9300
C28 C29 1.344(15)
C28 C33 1.373(14)
C29 C30 1.424(15)
C29 H29 0.9300
C30 C31 1.322(19)
C30 H30 0.9300
C31 C32 1.379(18)
C31 H31 0.9300
C32 C33 1.374(14)
C32 H32 0.9300
C33 H33 0.9300
C34 C39 1.354(12)
C34 C35 1.387(13)
C35 C36 1.414(14)
C35 H35 0.9300
C36 C37 1.389(16)
C36 H36 0.9300
C37 C38 1.332(16)
C37 H37 0.9300
C38 C39 1.383(14)
C38 H38 0.9300
C39 H39 0.9300
O1 C40 1.426(19)
O1 C42 1.54(2)
C40 C41 1.43(2)
C40 H40A 0.9700
C40 H40B 0.9700
C41 H41A 0.9600
C41 H41B 0.9600
C41 H41C 0.9600
C42 C43 1.52(2)
C42 H42A 0.9700
C42 H42B 0.9700
C43 H43A 0.9600
C43 H43B 0.9600
C43 H43C 0.9600
